data_2204387
loop_
_publ_author_name
'Hong-Ping Xiao'
'Xin-Hua Li'
'Qian Shi'

_publ_section_title
;
 Diaquabis(1<i>H</i>-imidazole-4,5-dicarboxylato-\k<i>N</i>^3^)cobalt(II)
 <i>N,N</i>-dimethylformamide disolvate
;
_journal_issue 10
_journal_name_full 'Acta Crystallographica Section E'
_journal_page_first m1519
_journal_page_last m1521
_journal_paper_doi 10.1107/S1600536804023311
_journal_volume 60
_journal_year 2004
_chemical_formula_iupac '[Co (C5 H3 O4)2 (H2 O)2], 2C3 H7N O'
_chemical_formula_moiety 'C10 H10 Co N4 O10, 2C3 H7 N O'
_chemical_formula_sum 'C16 H24 Co N6 O12'
_chemical_formula_weight 551.34
_chemical_name_systematic
;
Diaquabis(1H-imidazole-4,5-dicarboxylato-\kN^3^)cobalt(II)
N,N-dimethylformamide disolvate
;
_space_group_IT_number 2
_symmetry_cell_setting triclinic
_symmetry_space_group_name_Hall '-P 1'
_symmetry_space_group_name_H-M 'P -1'
_atom_sites_solution_hydrogens geom
_atom_sites_solution_primary direct
_atom_sites_solution_secondary difmap
_audit_creation_method SHELXL-97
_cell_angle_alpha 87.093(2)
_cell_angle_beta 77.229(2)
_cell_angle_gamma 87.885(2)
_cell_formula_units_Z 1
_cell_length_a 6.9316(9)
_cell_length_b 9.1453(11)
_cell_length_c 9.3055(11)
_cell_measurement_reflns_used 985
_cell_measurement_temperature 298(2)
_cell_measurement_theta_max 23.25
_cell_measurement_theta_min 2.25
_cell_volume 574.36(12)
_computing_cell_refinement 'SAINT (Bruker, 2002)'
_computing_data_collection 'SMART (Bruker, 2002)'
_computing_data_reduction SAINT
_computing_molecular_graphics SHELXTL
_computing_publication_material SHELXTL
_computing_structure_refinement SHELXTL
_computing_structure_solution 'SHELXTL (Bruker 2000)'
_diffrn_ambient_temperature 298(2)
_diffrn_measured_fraction_theta_full 0.984
_diffrn_measured_fraction_theta_max 0.984
_diffrn_measurement_device_type 'Bruker APEX area-detector'
_diffrn_measurement_method '\f and \w'
_diffrn_radiation_monochromator graphite
_diffrn_radiation_source 'fine-focus sealed tube'
_diffrn_radiation_type MoK\a
_diffrn_radiation_wavelength 0.71073
_diffrn_reflns_av_R_equivalents 0.0300
_diffrn_reflns_av_sigmaI/netI 0.0521
_diffrn_reflns_limit_h_max 8
_diffrn_reflns_limit_h_min -8
_diffrn_reflns_limit_k_max 10
_diffrn_reflns_limit_k_min -10
_diffrn_reflns_limit_l_max 11
_diffrn_reflns_limit_l_min -11
_diffrn_reflns_number 4178
_diffrn_reflns_theta_full 25.22
_diffrn_reflns_theta_max 25.22
_diffrn_reflns_theta_min 2.23
_diffrn_standards_number 0
_exptl_absorpt_coefficient_mu 0.821
_exptl_absorpt_correction_T_max 0.9372
_exptl_absorpt_correction_T_min 0.8465
_exptl_absorpt_correction_type multi-scan
_exptl_absorpt_process_details '(SADABS; Bruker, 2002)'
_exptl_crystal_colour Red
_exptl_crystal_density_diffrn 1.594
_exptl_crystal_density_method 'not measured'
_exptl_crystal_description Prism
_exptl_crystal_F_000 285
_exptl_crystal_size_max 0.21
_exptl_crystal_size_mid 0.12
_exptl_crystal_size_min 0.08
_refine_diff_density_max 0.395
_refine_diff_density_min -0.255
_refine_ls_extinction_method none
_refine_ls_goodness_of_fit_ref 1.025
_refine_ls_hydrogen_treatment mixed
_refine_ls_matrix_type full
_refine_ls_number_parameters 174
_refine_ls_number_reflns 2039
_refine_ls_number_restraints 5
_refine_ls_restrained_S_all 1.024
_refine_ls_R_factor_all 0.0659
_refine_ls_R_factor_gt 0.0511
_refine_ls_shift/su_max 0.000
_refine_ls_shift/su_mean 0.000
_refine_ls_structure_factor_coef Fsqd
_refine_ls_weighting_details 'calc w = 1/[\s^2^(Fo^2^)+(0.054P)^2^+0.2338P] where P = (Fo^2^+2Fc^2^)/3'
_refine_ls_weighting_scheme calc
_refine_ls_wR_factor_gt 0.1081
_refine_ls_wR_factor_ref 0.1147
_reflns_number_gt 1618
_reflns_number_total 2039
_reflns_threshold_expression I>2\s(I)
_cod_data_source_file sj6008.cif
_cod_data_source_block I
_cod_original_sg_symbol_Hall -P1
_cod_database_code 2204387
_cod_database_fobs_code 2204387

loop_
_symmetry_equiv_pos_as_xyz
'x, y, z'
'-x, -y, -z'

loop_
_atom_site_label
_atom_site_fract_x
_atom_site_fract_y
_atom_site_fract_z
_atom_site_U_iso_or_equiv
_atom_site_adp_type
_atom_site_calc_flag
_atom_site_refinement_flags
_atom_site_occupancy
_atom_site_type_symbol
Co1 1.0000 1.0000 1.0000 0.0329(2) Uani d S 1 Co
O1 1.1743(3) 0.8581(3) 0.8416(3) 0.0416(7) Uani d . 1 O
O2 1.1832(4) 0.7549(3) 0.6285(3) 0.0476(7) Uani d . 1 O
O3 0.9680(4) 0.7550(3) 0.4499(3) 0.0481(7) Uani d D 1 O
O4 0.6946(4) 0.8630(3) 0.4084(3) 0.0430(7) Uani d . 1 O
O5 0.4006(4) 0.3070(3) 0.0134(3) 0.0595(8) Uani d . 1 O
O6 0.8597(4) 0.8178(3) 1.1102(3) 0.0482(7) Uani d D 1 O
N1 0.6363(4) 1.0044(3) 0.6815(3) 0.0341(7) Uani d D 1 N
N2 0.8260(4) 0.9985(3) 0.8418(3) 0.0310(7) Uani d . 1 N
N3 0.3280(5) 0.4522(3) 0.2082(3) 0.0465(8) Uani d . 1 N
C1 1.1018(5) 0.8361(4) 0.7340(4) 0.0349(8) Uani d . 1 C
C2 0.9096(5) 0.9101(4) 0.7271(3) 0.0279(8) Uani d . 1 C
C3 0.7931(5) 0.9132(4) 0.6266(3) 0.0286(8) Uani d . 1 C
C4 0.8169(5) 0.8389(4) 0.4853(4) 0.0330(8) Uani d . 1 C
C5 0.6614(5) 1.0532(4) 0.8103(4) 0.0342(9) Uani d . 1 C
H5 0.5740 1.1169 0.8690 0.041 Uiso calc R 1 H
C6 0.1552(6) 0.5205(5) 0.1690(6) 0.0704(14) Uani d . 1 C
H6A 0.1214 0.4688 0.0912 0.106 Uiso calc R 1 H
H6B 0.1821 0.6204 0.1363 0.106 Uiso calc R 1 H
H6C 0.0467 0.5179 0.2535 0.106 Uiso calc R 1 H
C7 0.3906(8) 0.5069(6) 0.3350(5) 0.0771(15) Uani d . 1 C
H7A 0.5121 0.4580 0.3452 0.116 Uiso calc R 1 H
H7B 0.2904 0.4882 0.4226 0.116 Uiso calc R 1 H
H7C 0.4105 0.6103 0.3204 0.116 Uiso calc R 1 H
C8 0.4370(6) 0.3541(4) 0.1252(5) 0.0453(10) Uani d . 1 C
H8 0.5505 0.3177 0.1537 0.054 Uiso calc R 1 H
H6D 0.794(5) 0.772(4) 1.067(3) 0.054 Uiso d D 1 H
H6E 0.814(5) 0.830(4) 1.197(2) 0.054 Uiso d D 1 H
H3A 1.049(5) 0.752(4) 0.505(4) 0.054 Uiso d D 1 H
H1A 0.540(4) 1.026(4) 0.642(4) 0.054 Uiso d D 1 H

loop_
_atom_site_aniso_label
_atom_site_aniso_U_11
_atom_site_aniso_U_22
_atom_site_aniso_U_33
_atom_site_aniso_U_12
_atom_site_aniso_U_13
_atom_site_aniso_U_23
Co1 0.0327(4) 0.0459(5) 0.0240(4) 0.0098(3) -0.0139(3) -0.0115(3)
O1 0.0360(14) 0.0592(17) 0.0352(14) 0.0191(12) -0.0201(12) -0.0150(12)
O2 0.0451(16) 0.0616(18) 0.0397(15) 0.0277(14) -0.0164(13) -0.0255(13)
O3 0.0518(17) 0.0604(18) 0.0389(16) 0.0206(15) -0.0231(13) -0.0256(14)
O4 0.0435(15) 0.0594(17) 0.0323(14) 0.0108(13) -0.0199(12) -0.0170(12)
O5 0.0570(19) 0.068(2) 0.0587(19) 0.0013(16) -0.0172(15) -0.0326(16)
O6 0.0543(18) 0.066(2) 0.0293(14) -0.0040(15) -0.0175(13) -0.0117(14)
N1 0.0285(17) 0.0479(19) 0.0298(16) 0.0110(14) -0.0148(13) -0.0096(14)
N2 0.0313(16) 0.0405(17) 0.0234(14) 0.0086(13) -0.0108(12) -0.0085(12)
N3 0.053(2) 0.043(2) 0.046(2) 0.0104(17) -0.0160(16) -0.0123(16)
C1 0.033(2) 0.042(2) 0.031(2) 0.0066(17) -0.0096(16) -0.0089(17)
C2 0.0292(18) 0.0352(19) 0.0215(17) 0.0047(15) -0.0096(14) -0.0083(14)
C3 0.0283(18) 0.036(2) 0.0229(17) 0.0030(15) -0.0083(14) -0.0045(15)
C4 0.038(2) 0.038(2) 0.0234(18) 0.0001(17) -0.0066(16) -0.0067(15)
C5 0.034(2) 0.045(2) 0.0260(18) 0.0131(17) -0.0111(15) -0.0125(16)
C6 0.055(3) 0.073(3) 0.084(4) 0.022(3) -0.017(3) -0.018(3)
C7 0.106(4) 0.076(3) 0.057(3) 0.004(3) -0.031(3) -0.030(3)
C8 0.041(2) 0.039(2) 0.056(3) 0.0046(18) -0.011(2) -0.008(2)

loop_
_atom_type_symbol
_atom_type_description
_atom_type_scat_dispersion_real
_atom_type_scat_dispersion_imag
_atom_type_scat_source
C C 0.0033 0.0016 'International Tables Vol C Tables 4.2.6.8 and 6.1.1.4'
H H 0.0000 0.0000 'International Tables Vol C Tables 4.2.6.8 and 6.1.1.4'
N N 0.0061 0.0033 'International Tables Vol C Tables 4.2.6.8 and 6.1.1.4'
O O 0.0106 0.0060 'International Tables Vol C Tables 4.2.6.8 and 6.1.1.4'
Co Co 0.3494 0.9721 'International Tables Vol C Tables 4.2.6.8 and 6.1.1.4'

loop_
_geom_angle_atom_site_label_1
_geom_angle_atom_site_label_2
_geom_angle_atom_site_label_3
_geom_angle_site_symmetry_1
_geom_angle_site_symmetry_3
_geom_angle
_geom_angle_publ_flag
O6 Co1 O6 . 2_777 180.0000(10) no
O6 Co1 N2 . . 90.97(11) yes
O6 Co1 N2 2_777 . 89.03(10) no
O6 Co1 N2 . 2_777 89.03(10) no
O6 Co1 N2 2_777 2_777 90.97(11) no
N2 Co1 N2 . 2_777 180.0000(10) no
O6 Co1 O1 . . 88.77(11) yes
O6 Co1 O1 2_777 . 91.23(11) no
N2 Co1 O1 . . 78.68(9) yes
N2 Co1 O1 2_777 . 101.32(9) no
O6 Co1 O1 . 2_777 91.23(11) ?
O6 Co1 O1 2_777 2_777 88.77(11) ?
N2 Co1 O1 . 2_777 101.32(9) ?
N2 Co1 O1 2_777 2_777 78.68(9) ?
O1 Co1 O1 . 2_777 180.0000(10) ?
C1 O1 Co1 . . 114.9(2) ?
C4 O3 H3A . . 117(3) ?
Co1 O6 H6D . . 117(3) ?
Co1 O6 H6E . . 113(3) ?
H6D O6 H6E . . 117(3) ?
C5 N1 C3 . . 108.2(3) ?
C5 N1 H1A . . 126(3) ?
C3 N1 H1A . . 126(3) ?
C5 N2 C2 . . 105.7(3) ?
C5 N2 Co1 . . 142.5(2) ?
C2 N2 Co1 . . 111.7(2) ?
C8 N3 C6 . . 121.5(4) ?
C8 N3 C7 . . 120.7(4) ?
C6 N3 C7 . . 117.5(4) ?
O1 C1 O2 . . 124.1(3) ?
O1 C1 C2 . . 117.9(3) ?
O2 C1 C2 . . 118.1(3) ?
C3 C2 N2 . . 109.8(3) ?
C3 C2 C1 . . 133.3(3) ?
N2 C2 C1 . . 116.8(3) ?
C2 C3 N1 . . 105.4(3) ?
C2 C3 C4 . . 131.1(3) ?
N1 C3 C4 . . 123.6(3) ?
O4 C4 O3 . . 123.8(3) ?
O4 C4 C3 . . 119.7(3) ?
O3 C4 C3 . . 116.6(3) ?
N2 C5 N1 . . 110.9(3) ?
N2 C5 H5 . . 124.6 ?
N1 C5 H5 . . 124.6 ?
N3 C6 H6A . . 109.5 ?
N3 C6 H6B . . 109.5 ?
H6A C6 H6B . . 109.5 ?
N3 C6 H6C . . 109.5 ?
H6A C6 H6C . . 109.5 ?
H6B C6 H6C . . 109.5 ?
N3 C7 H7A . . 109.5 ?
N3 C7 H7B . . 109.5 ?
H7A C7 H7B . . 109.5 ?
N3 C7 H7C . . 109.5 ?
H7A C7 H7C . . 109.5 ?
H7B C7 H7C . . 109.5 ?
O5 C8 N3 . . 125.2(4) ?
O5 C8 H8 . . 117.4 ?
N3 C8 H8 . . 117.4 ?

loop_
_geom_bond_atom_site_label_1
_geom_bond_atom_site_label_2
_geom_bond_site_symmetry_2
_geom_bond_distance
_geom_bond_publ_flag
Co1 O6 . 2.069(3) yes
Co1 O6 2_777 2.069(3) no
Co1 N2 . 2.100(3) yes
Co1 N2 2_777 2.100(3) no
Co1 O1 . 2.146(2) yes
Co1 O1 2_777 2.146(2) no
O1 C1 . 1.244(4) ?
O2 C1 . 1.277(4) ?
O3 C4 . 1.269(4) ?
O3 H3A . 0.841(19) ?
O4 C4 . 1.231(4) ?
O5 C8 . 1.225(4) ?
O6 H6D . 0.813(17) ?
O6 H6E . 0.811(17) ?
N1 C5 . 1.348(4) ?
N1 C3 . 1.367(4) ?
N1 H1A . 0.841(19) ?
N2 C5 . 1.315(4) ?
N2 C2 . 1.381(4) ?
N3 C8 . 1.317(5) ?
N3 C6 . 1.440(5) ?
N3 C7 . 1.460(5) ?
C1 C2 . 1.484(5) ?
C2 C3 . 1.363(4) ?
C3 C4 . 1.485(4) ?
C5 H5 . 0.9300 ?
C6 H6A . 0.9600 ?
C6 H6B . 0.9600 ?
C6 H6C . 0.9600 ?
C7 H7A . 0.9600 ?
C7 H7B . 0.9600 ?
C7 H7C . 0.9600 ?
C8 H8 . 0.9300 ?

loop_
_geom_hbond_atom_site_label_D
_geom_hbond_atom_site_label_H
_geom_hbond_atom_site_label_A
_geom_hbond_site_symmetry_A
_geom_hbond_distance_DH
_geom_hbond_distance_HA
_geom_hbond_distance_DA
_geom_hbond_angle_DHA
O6 H6D O5 2_666 0.813(17) 1.86(2) 2.661(4) 167(4)
O6 H6E O4 1_556 0.811(17) 1.993(18) 2.804(3) 178(4)
O3 H3A O2 . 0.841(19) 1.63(2) 2.467(3) 173(4)
N1 H1A O4 2_676 0.841(19) 2.02(2) 2.824(4) 160(4)
